data_4347936
loop_
_publ_author_name
'Aguirrechu-Comer\'on, Amagoia'
'Hern\'andez-Molina, Rita'
'Rodr\'iguez-Hern\'andez, Pl\'acida'
'Mu\~noz, Alfonso'
'Rodr\'iguez-Mendoza, Ulises R'
'Lav\'in, V\?\'ictor'
'Angel, Ross J.'
'Gonzalez-Platas, Javier'

_publ_section_title
;
 Experimental and ab Initio Study of
 Catena(bis(\m2-iodo)-6-methylquinoline-copper(I)) under Pressure:
 Synthesis, Crystal Structure, Electronic, and Luminescence Properties.
;
_journal_issue 15
_journal_name_full 'Inorganic chemistry'
_journal_page_first 7476
_journal_page_last 7484
_journal_paper_doi 10.1021/acs.inorgchem.6b00796
_journal_volume 55
_journal_year 2016
_chemical_formula_moiety 'C10 H9 Cu I N'
_chemical_formula_sum 'C10 H9 Cu I N'
_chemical_formula_weight 333.62
_space_group_crystal_system triclinic
_space_group_IT_number 2
_space_group_name_Hall '-P 1'
_space_group_name_H-M_alt 'P -1'
_atom_sites_solution_hydrogens geom
_atom_sites_solution_primary direct
_audit_creation_date 2016-03-11
_audit_creation_method
;
Olex2 1.2
(compiled 2016.02.19 svn.r3266 for OlexSys, GUI svn.r5155)
;
_cell_angle_alpha 88.353(16)
_cell_angle_beta 84.421(16)
_cell_angle_gamma 80.102(16)
_cell_formula_units_Z 2
_cell_length_a 4.3221(5)
_cell_length_b 9.7472(19)
_cell_length_c 10.683(2)
_cell_measurement_reflns_used 1436
_cell_measurement_temperature 298(1)
_cell_measurement_theta_max 27.2760
_cell_measurement_theta_min 4.3330
_cell_volume 441.23(13)
_computing_cell_refinement 'CrysAlisPro 1.171.38.41l (Rigaku OD, 2015)'
_computing_data_collection 'CrysAlisPro 1.171.38.41l (Rigaku OD, 2015)'
_computing_data_reduction 'CrysAlisPro 1.171.38.41l (Rigaku OD, 2015)'
_computing_molecular_graphics 'Olex2 (Dolomanov et al., 2009)'
_computing_publication_material 'Olex2 (Dolomanov et al., 2009)'
_computing_structure_refinement 'ShelXL (Sheldrick, 2015)'
_computing_structure_solution 'ShelXT (Sheldrick, 2015)'
_diffrn_ambient_pressure 1580000(40000)
_diffrn_ambient_temperature 298(1)
_diffrn_detector 'CCD plate'
_diffrn_detector_area_resol_mean 8.1268
_diffrn_detector_type EosS2
_diffrn_measured_fraction_theta_full 0.358
_diffrn_measured_fraction_theta_max 0.308
_diffrn_measurement_details
;
List of Runs (angles in degrees, time in seconds):

  # Type    Start    End  Width  t~exp~   \w     \q     \k     \f   Frames
--------------------------------------------------------------------------
  1  \w    -19.00  27.00   0.50   10.00    --   26.32  39.00 -12.00   92
  2  \w     -7.00  19.00   0.50   10.00    --  -27.10 -39.00  12.00   52
  3  \w    -11.00  14.00   0.50   10.00    --  -27.10 -81.00  29.00   50
  4  \w      9.00  41.00   0.50   10.00    --   26.32 -67.00  23.00   64
  5  \w    -29.00  -3.00   0.50   10.00    --   26.32  26.00 172.00   52
  6  \w    -35.00  -5.00   0.50   10.00    --   26.32 114.00 -45.00   60
  7  \w    -63.00   3.00   0.50   10.00    --  -27.10  67.00 -23.00  132
  8  \w    -39.00   9.00   0.50   10.00    --   26.32   0.00-150.00   96
  9  \w    -22.00   9.00   0.50   10.00    --  -27.10 -53.00-162.00   62
 10  \w    -46.00 -17.00   0.50   10.00    --   26.32 134.00 123.00   58
 11  \w    -21.00   4.00   0.50   10.00    --   26.32  97.00 143.00   50
 12  \w      3.00  31.00   0.50   10.00    --   26.32  26.00 172.00   56
 13  \w    -48.00  14.00   0.50   10.00    --  -27.10  26.00 172.00  124
 14  \w    -84.00 -26.00   0.50   10.00    --  -27.10 114.00 135.00  116
;
_diffrn_measurement_device 'four-circle diffractometer'
_diffrn_measurement_device_type 'SuperNova, Dualflex, EosS2'
_diffrn_measurement_method '\w scans'
_diffrn_orient_matrix_type 'CrysAlisPro convention (1999,Acta A55,543-557)'
_diffrn_orient_matrix_UB_11 -0.0124177000
_diffrn_orient_matrix_UB_12 0.0575229000
_diffrn_orient_matrix_UB_13 -0.0424942000
_diffrn_orient_matrix_UB_21 0.0251709000
_diffrn_orient_matrix_UB_22 -0.0463338000
_diffrn_orient_matrix_UB_23 -0.0514014000
_diffrn_orient_matrix_UB_31 -0.1649554000
_diffrn_orient_matrix_UB_32 0.0013371000
_diffrn_orient_matrix_UB_33 0.0016966000
_diffrn_radiation_monochromator graphite
_diffrn_radiation_probe x-ray
_diffrn_radiation_type MoK\a
_diffrn_radiation_wavelength 0.71073
_diffrn_reflns_av_R_equivalents 0.0661
_diffrn_reflns_av_unetI/netI 0.0562
_diffrn_reflns_Laue_measured_fraction_full 0.358
_diffrn_reflns_Laue_measured_fraction_max 0.308
_diffrn_reflns_limit_h_max 5
_diffrn_reflns_limit_h_min -5
_diffrn_reflns_limit_k_max 9
_diffrn_reflns_limit_k_min -9
_diffrn_reflns_limit_l_max 12
_diffrn_reflns_limit_l_min -12
_diffrn_reflns_number 2766
_diffrn_reflns_point_group_measured_fraction_full 0.358
_diffrn_reflns_point_group_measured_fraction_max 0.308
_diffrn_reflns_theta_full 25.242
_diffrn_reflns_theta_max 28.196
_diffrn_reflns_theta_min 2.841
_diffrn_source 'fine-focus sealed X-ray tube'
_diffrn_source_type 'Enhance (Mo) X-ray Source'
_exptl_absorpt_coefficient_mu 5.915
_exptl_absorpt_correction_T_max 1.00000
_exptl_absorpt_correction_T_min 0.79456
_exptl_absorpt_correction_type multi-scan
_exptl_absorpt_process_details
;
CrysAlisPro 1.171.38.41l (Rigaku Oxford Diffraction, 2015)
Empirical absorption correction using spherical harmonics,
 implemented in SCALE3 ABSPACK scaling algorithm.
;
_exptl_crystal_colour yellow
_exptl_crystal_colour_primary yellow
_exptl_crystal_density_diffrn 2.511
_exptl_crystal_description plate
_exptl_crystal_F_000 316
_exptl_crystal_size_max 0.178
_exptl_crystal_size_mid 0.076
_exptl_crystal_size_min 0.05
_refine_diff_density_max 1.371
_refine_diff_density_min -1.452
_refine_diff_density_rms 0.159
_refine_ls_extinction_coef 0.016(4)
_refine_ls_extinction_expression Fc^*^=kFc[1+0.001xFc^2^\l^3^/sin(2\q)]^-1/4^
_refine_ls_extinction_method 'SHELXL-2014/7 (Sheldrick 2014'
_refine_ls_goodness_of_fit_ref 1.079
_refine_ls_hydrogen_treatment constr
_refine_ls_matrix_type full
_refine_ls_number_parameters 60
_refine_ls_number_reflns 669
_refine_ls_number_restraints 0
_refine_ls_restrained_S_all 1.079
_refine_ls_R_factor_all 0.0603
_refine_ls_R_factor_gt 0.0510
_refine_ls_shift/su_max 0.000
_refine_ls_shift/su_mean 0.000
_refine_ls_structure_factor_coef Fsqd
_refine_ls_weighting_details 'w=1/[\s^2^(Fo^2^)+(0.0870P)^2^] where P=(Fo^2^+2Fc^2^)/3'
_refine_ls_weighting_scheme calc
_refine_ls_wR_factor_gt 0.1248
_refine_ls_wR_factor_ref 0.1294
_reflns_Friedel_coverage 0.000
_reflns_number_gt 599
_reflns_number_total 669
_reflns_threshold_expression 'I > 2\s(I)'
_cod_data_source_file ic6b00796_si_001.cif
_cod_data_source_block CuI_11_158GPa
_cod_original_cell_volume 441.24(13)
_cod_database_code 4347936
_shelx_space_group_comment
;
The symmetry employed for this shelxl refinement is uniquely defined
by the following loop, which should always be used as a source of
symmetry information in preference to the above space-group names.
They are only intended as comments.
;
_reflns_odcompleteness_completeness 34.55
_reflns_odcompleteness_iscentric 1
_reflns_odcompleteness_theta 26.32
_olex2_refinement_description
;
1. Fixed Uiso
 At 1.2 times of:
  All C(H) groups
 At 1.5 times of:
  All C(H,H,H) groups
2.a Aromatic/amide H refined with riding coordinates:
 C1(H1), C8(H8), C5(H5), C2(H2), C7(H7), C3(H3)
2.b Idealised Me refined as rotating group:
 C10(H10A,H10B,H10C)
;
_shelx_shelxl_version_number 2014/7
_olex2_submission_special_instructions 'No special instructions were received'
_oxdiff_exptl_absorpt_empirical_details
;
Empirical correction (ABSPACK) includes:
- Absorption correction using spherical harmonics
- Frame scaling
;
_oxdiff_exptl_absorpt_empirical_full_max 1.614
_oxdiff_exptl_absorpt_empirical_full_min 0.539

loop_
_space_group_symop_operation_xyz
'x, y, z'
'-x, -y, -z'

loop_
_atom_site_label
_atom_site_type_symbol
_atom_site_fract_x
_atom_site_fract_y
_atom_site_fract_z
_atom_site_U_iso_or_equiv
_atom_site_adp_type
_atom_site_occupancy
_atom_site_site_symmetry_order
_atom_site_calc_flag
_atom_site_refinement_flags_posn
I1 I 1.34132(16) 0.34795(18) 0.11409(14) 0.0227(4) Uiso 1 1 d .
Cu1 Cu 1.1549(4) 0.6035(4) 0.0337(3) 0.031(3) Uani 1 1 d .
N1 N 0.996(2) 0.762(2) 0.1557(18) 0.022(2) Uiso 1 1 d .
C9 C 0.755(2) 0.760(3) 0.245(2) 0.015(2) Uiso 1 1 d .
C4 C 0.596(2) 0.884(3) 0.312(2) 0.020(2) Uiso 1 1 d .
C1 C 1.073(3) 0.889(3) 0.122(2) 0.026(3) Uiso 1 1 d .
H1 H 1.2329 0.8941 0.0578 0.032 Uiso 1 1 calc R
C8 C 0.666(3) 0.631(3) 0.278(2) 0.023(2) Uiso 1 1 d .
H8 H 0.7609 0.5522 0.2329 0.027 Uiso 1 1 calc R
C5 C 0.366(2) 0.859(3) 0.415(2) 0.019(2) Uiso 1 1 d .
H5 H 0.2650 0.9355 0.4625 0.023 Uiso 1 1 calc R
C2 C 0.921(3) 1.014(3) 0.181(2) 0.031(3) Uiso 1 1 d .
H2 H 0.9810 1.0991 0.1573 0.037 Uiso 1 1 calc R
C6 C 0.291(2) 0.738(3) 0.447(2) 0.020(2) Uiso 1 1 d .
C7 C 0.441(3) 0.618(3) 0.375(2) 0.022(2) Uiso 1 1 d .
H7 H 0.3857 0.5315 0.3953 0.026 Uiso 1 1 calc R
C3 C 0.681(3) 1.008(3) 0.275(2) 0.023(3) Uiso 1 1 d .
H3 H 0.5763 1.0897 0.3137 0.028 Uiso 1 1 calc R
C10 C 0.065(3) 0.718(3) 0.558(2) 0.025(3) Uiso 1 1 d .
H10A H 0.1801 0.6794 0.6268 0.038 Uiso 1 1 calc GR
H10B H -0.0713 0.6563 0.5367 0.038 Uiso 1 1 calc GR
H10C H -0.0591 0.8067 0.5820 0.038 Uiso 1 1 calc GR

loop_
_atom_site_aniso_label
_atom_site_aniso_U_11
_atom_site_aniso_U_22
_atom_site_aniso_U_33
_atom_site_aniso_U_23
_atom_site_aniso_U_13
_atom_site_aniso_U_12
Cu1 0.0391(9) 0.024(6) 0.028(4) -0.002(5) 0.0042(12) -0.0043(14)

loop_
_atom_type_symbol
_atom_type_description
_atom_type_scat_dispersion_real
_atom_type_scat_dispersion_imag
_atom_type_scat_source
C C 0.0033 0.0016 'International Tables Vol C Tables 4.2.6.8 and 6.1.1.4'
H H 0.0000 0.0000 'International Tables Vol C Tables 4.2.6.8 and 6.1.1.4'
Cu Cu 0.3201 1.2651 'International Tables Vol C Tables 4.2.6.8 and 6.1.1.4'
I I -0.4742 1.8119 'International Tables Vol C Tables 4.2.6.8 and 6.1.1.4'
N N 0.0061 0.0033 'International Tables Vol C Tables 4.2.6.8 and 6.1.1.4'

loop_
_exptl_crystal_face_index_h
_exptl_crystal_face_index_k
_exptl_crystal_face_index_l
_exptl_crystal_face_perp_dist
-6 -4 -1 0.0664
-2 -9 -11 0.0380
6 2 -2 0.0750
2 9 11 0.0380
0 -10 9 0.0250
0 10 -9 0.0250

loop_
_geom_angle_atom_site_label_1
_geom_angle_atom_site_label_2
_geom_angle_atom_site_label_3
_geom_angle
_geom_angle_site_symmetry_1
_geom_angle_site_symmetry_3
Cu1 I1 Cu1 77.94(9) . 2_865
Cu1 I1 Cu1 61.48(9) . 2_765
Cu1 I1 Cu1 105.82(14) 2_865 2_765
I1 Cu1 I1 118.52(9) . 2_765
I1 Cu1 I1 105.82(14) 2_865 2_765
I1 Cu1 I1 102.06(9) . 2_865
I1 Cu1 Cu1 61.47(17) . 2_765
I1 Cu1 Cu1 57.05(12) 2_765 2_765
I1 Cu1 Cu1 118.17(9) 2_865 2_765
N1 Cu1 I1 97.2(5) . 2_765
N1 Cu1 I1 121.4(8) . .
N1 Cu1 I1 111.3(5) . 2_865
N1 Cu1 Cu1 128.5(4) . 2_765
C9 N1 Cu1 123.3(14) . .
C9 N1 C1 117.1(14) . .
C1 N1 Cu1 116.9(12) . .
N1 C9 C4 123(2) . .
N1 C9 C8 118.0(14) . .
C8 C9 C4 119.4(17) . .
C5 C4 C9 115(2) . .
C3 C4 C9 118.0(18) . .
C3 C4 C5 127.3(14) . .
N1 C1 H1 118.7 . .
N1 C1 C2 122.6(19) . .
C2 C1 H1 118.7 . .
C9 C8 H8 119.3 . .
C7 C8 C9 121.5(14) . .
C7 C8 H8 119.3 . .
C4 C5 H5 117.5 . .
C6 C5 C4 125.1(14) . .
C6 C5 H5 117.5 . .
C1 C2 H2 120.6 . .
C3 C2 C1 119(3) . .
C3 C2 H2 120.6 . .
C5 C6 C7 119(2) . .
C5 C6 C10 122.4(14) . .
C7 C6 C10 119(3) . .
C8 C7 C6 120(3) . .
C8 C7 H7 119.9 . .
C6 C7 H7 119.9 . .
C4 C3 C2 120.7(17) . .
C4 C3 H3 119.6 . .
C2 C3 H3 119.6 . .
C6 C10 H10A 109.5 . .
C6 C10 H10B 109.5 . .
C6 C10 H10C 109.5 . .
H10A C10 H10B 109.5 . .
H10A C10 H10C 109.5 . .
H10B C10 H10C 109.5 . .

loop_
_geom_bond_atom_site_label_1
_geom_bond_atom_site_label_2
_geom_bond_distance
_geom_bond_site_symmetry_2
I1 Cu1 2.630(5) .
I1 Cu1 2.665(3) 2_865
I1 Cu1 2.753(3) 2_765
Cu1 I1 2.665(3) 2_865
Cu1 I1 2.753(3) 2_765
Cu1 Cu1 2.754(5) 2_765
Cu1 N1 2.033(9) .
N1 C9 1.35(2) .
N1 C1 1.37(4) .
C9 C4 1.457(18) .
C9 C8 1.40(4) .
C4 C5 1.46(3) .
C4 C3 1.36(4) .
C1 H1 0.9300 .
C1 C2 1.42(2) .
C8 H8 0.9300 .
C8 C7 1.37(3) .
C5 H5 0.9300 .
C5 C6 1.30(4) .
C2 H2 0.9300 .
C2 C3 1.38(3) .
C6 C7 1.438(19) .
C6 C10 1.49(3) .
C7 H7 0.9300 .
C3 H3 0.9300 .
C10 H10A 0.9600 .
C10 H10B 0.9600 .
C10 H10C 0.9600 .

loop_
_geom_torsion_atom_site_label_1
_geom_torsion_atom_site_label_2
_geom_torsion_atom_site_label_3
_geom_torsion_atom_site_label_4
_geom_torsion
Cu1 N1 C9 C4 -165.2(16)
Cu1 N1 C9 C8 17(3)
Cu1 N1 C1 C2 164.7(15)
N1 C9 C4 C5 -173.3(18)
N1 C9 C4 C3 5(3)
N1 C9 C8 C7 174.6(19)
N1 C1 C2 C3 -1(3)
C9 N1 C1 C2 3(3)
C9 C4 C5 C6 -3(3)
C9 C4 C3 C2 -3(3)
C9 C8 C7 C6 0(3)
C4 C9 C8 C7 -3(3)
C4 C5 C6 C7 0(3)
C4 C5 C6 C10 176.9(19)
C1 N1 C9 C4 -4(3)
C1 N1 C9 C8 178.0(18)
C1 C2 C3 C4 1(3)
C8 C9 C4 C5 4(3)
C8 C9 C4 C3 -177.9(19)
C5 C4 C3 C2 175(2)
C5 C6 C7 C8 2(3)
C3 C4 C5 C6 180(2)
C10 C6 C7 C8 -175.6(18)

loop_
_exptl_oxdiff_crystal_face_indexfrac_h
_exptl_oxdiff_crystal_face_indexfrac_k
_exptl_oxdiff_crystal_face_indexfrac_l
_exptl_oxdiff_crystal_face_x
_exptl_oxdiff_crystal_face_y
_exptl_oxdiff_crystal_face_z
-6.0403 -3.9828 -0.7007 -0.1243 0.0685 0.9899
-2.2251 -9.2145 -11.0982 -0.0308 0.9414 0.3359
5.8926 1.7134 -2.3555 0.1255 0.1900 -0.9737
2.2251 9.2145 11.0982 0.0308 -0.9414 -0.3359
0.0122 -10.4312 9.4088 -1.0000 0.0000 0.0000
-0.0122 10.4312 -9.4088 1.0000 0.0000 0.0000
